data_7009096
loop_
_publ_author_name
'Bashall, Alan'
'Beswick, Michael A.'
'Choi, Nick'
'Hopkins, Alexander D.'
'Kidd, Sara J.'
'Lawson, Yvonne G.'
'Mosquera, Marta E. G.'
'McPartlin, Mary'
'Raithby, Paul R.'
'Wheatley, Andrew A. E. H.'
'Wood, Jody A.'
'Wright, Dominic S.'

_publ_section_title
;
 A synthetic and structural study of the formation of cyclic
 [(RP)nE]&#x2212; anions and Zintl compounds using E(NMe2)3
 (E&#x2005;=&#x2005;As, Sb)
;
_journal_issue 4
_journal_name_full 'Journal of the Chemical Society, Dalton Transactions'
_journal_page_first 479
_journal_paper_doi 10.1039/a908552a
_journal_year 2000
_chemical_formula_sum 'C10.5 H25.5 As0.5 Li0.5 N1.5 P1.5'
_chemical_formula_weight 260.21
_chemical_name_systematic
; 
 ? 
;
_space_group_IT_number 2
_symmetry_cell_setting triclinic
_symmetry_space_group_name_Hall '-P 1'
_symmetry_space_group_name_H-M 'P -1'
_atom_sites_solution_hydrogens geom
_atom_sites_solution_primary direct
_atom_sites_solution_secondary difmap
_audit_creation_method SHELXL-97
_cell_angle_alpha 108.44(2)
_cell_angle_beta 90.46(2)
_cell_angle_gamma 108.01(2)
_cell_formula_units_Z 4
_cell_length_a 9.218(5)
_cell_length_b 11.182(6)
_cell_length_c 15.967(8)
_cell_measurement_temperature 180(2)
_cell_volume 1474.6(14)
_computing_structure_refinement 'SHELXL-97 (Sheldrick, 1997)'
_computing_structure_solution 'SHELXS-97 (Sheldrick, 1990)'
_diffrn_ambient_temperature 180(2)
_diffrn_measured_fraction_theta_full 0.996
_diffrn_measured_fraction_theta_max 0.996
_diffrn_radiation_monochromator graphite
_diffrn_radiation_source 'fine-focus sealed tube'
_diffrn_radiation_type MoK\a
_diffrn_radiation_wavelength 0.71073
_diffrn_reflns_av_R_equivalents 0.0631
_diffrn_reflns_av_sigmaI/netI 0.0517
_diffrn_reflns_limit_h_max 9
_diffrn_reflns_limit_h_min -9
_diffrn_reflns_limit_k_max 11
_diffrn_reflns_limit_k_min -12
_diffrn_reflns_limit_l_max 17
_diffrn_reflns_limit_l_min -14
_diffrn_reflns_number 4457
_diffrn_reflns_theta_full 22.50
_diffrn_reflns_theta_max 22.50
_diffrn_reflns_theta_min 3.57
_exptl_absorpt_coefficient_mu 1.327
_exptl_absorpt_correction_T_max 0.7412
_exptl_absorpt_correction_T_min 0.6466
_exptl_crystal_colour ORANGE
_exptl_crystal_density_diffrn 1.172
_exptl_crystal_density_method 'not measured'
_exptl_crystal_description BLOCK
_exptl_crystal_F_000 558
_exptl_crystal_size_max 0.36
_exptl_crystal_size_mid 0.28
_exptl_crystal_size_min 0.24
_refine_diff_density_max 0.439
_refine_diff_density_min -0.347
_refine_diff_density_rms 0.070
_refine_ls_extinction_method none
_refine_ls_goodness_of_fit_ref 1.095
_refine_ls_hydrogen_treatment mixed
_refine_ls_matrix_type full
_refine_ls_number_parameters 272
_refine_ls_number_reflns 3823
_refine_ls_number_restraints 0
_refine_ls_restrained_S_all 1.095
_refine_ls_R_factor_all 0.0629
_refine_ls_R_factor_gt 0.0445
_refine_ls_shift/su_max 0.849
_refine_ls_shift/su_mean 0.248
_refine_ls_structure_factor_coef Fsqd
_refine_ls_weighting_details 'calc w=1/[\s^2^(Fo^2^)+(0.0502P)^2^+0.8757P] where P=(Fo^2^+2Fc^2^)/3'
_refine_ls_weighting_scheme calc
_refine_ls_wR_factor_gt 0.0986
_refine_ls_wR_factor_ref 0.1104
_reflns_number_gt 3107
_reflns_number_total 3823
_reflns_threshold_expression >2sigma(I)
_cod_data_source_file a908552a.txt
_cod_data_source_block dw9822
_cod_depositor_comments
;
The following automatic conversions were performed:
'_symmetry_cell_setting' value 'TRICLINIC' changed to 'triclinic'
according to '/home/saulius/struct/CIF-dictionaries/cif_core.dic'
dictionary named 'cif_core.dic' version 2.4.1 from 2010-06-29.

Automatic conversion script
Id: cif_fix_enum 1527 2010-12-29 10:47:43Z saulius 
;
_cod_original_cell_volume 1474.6(13)
_cod_original_sg_symbol_H-M P-1
_cod_original_formula_sum 'C10.50 H25.50 As0.50 Li0.50 N1.50 P1.50'
_cod_database_code 7009096

loop_
_symmetry_equiv_pos_as_xyz
'x, y, z'
'-x, -y, -z'

loop_
_atom_site_label
_atom_site_type_symbol
_atom_site_fract_x
_atom_site_fract_y
_atom_site_fract_z
_atom_site_U_iso_or_equiv
_atom_site_adp_type
_atom_site_occupancy
_atom_site_symmetry_multiplicity
_atom_site_calc_flag
_atom_site_refinement_flags
_atom_site_disorder_assembly
_atom_site_disorder_group
As1 As 0.46497(5) 0.67598(5) 0.81539(3) 0.03191(18) Uani 1 1 d . . .
P2 P 0.50285(14) 0.54478(12) 0.67733(8) 0.0300(3) Uani 1 1 d . . .
P3 P 0.22688(13) 0.50986(12) 0.79250(8) 0.0291(3) Uani 1 1 d . . .
P4 P 0.31896(14) 0.37397(11) 0.69257(8) 0.0288(3) Uani 1 1 d . . .
N3 N 0.3260(5) 0.9643(4) 0.9201(3) 0.0384(10) Uani 1 1 d . . .
C20 C 0.6812(5) 0.4999(5) 0.6944(3) 0.0382(12) Uani 1 1 d . . .
C42 C 0.1365(6) 0.4132(5) 0.5639(3) 0.0444(13) Uani 1 1 d . . .
H42A H 0.0597 0.3710 0.5114 0.067 Uiso 1 1 calc R . .
H42B H 0.2292 0.4727 0.5505 0.067 Uiso 1 1 calc R . .
H42C H 0.0948 0.4650 0.6135 0.067 Uiso 1 1 calc R . .
C7 C 0.3115(7) 1.0964(5) 0.9383(4) 0.0528(15) Uani 1 1 d . . .
H7A H 0.2605 1.1183 0.9920 0.079 Uiso 1 1 calc R . .
H7B H 0.2505 1.0965 0.8878 0.079 Uiso 1 1 calc R . .
H7C H 0.4138 1.1630 0.9473 0.079 Uiso 1 1 calc R . .
C41 C 0.0311(6) 0.2107(5) 0.6081(3) 0.0472(14) Uani 1 1 d . . .
H41A H -0.0110 0.2604 0.6584 0.071 Uiso 1 1 calc R . .
H41B H 0.0562 0.1399 0.6225 0.071 Uiso 1 1 calc R . .
H41C H -0.0450 0.1710 0.5553 0.071 Uiso 1 1 calc R . .
C21 C 0.6959(6) 0.4667(5) 0.7786(4) 0.0488(14) Uani 1 1 d . . .
H21A H 0.7935 0.4502 0.7840 0.073 Uiso 1 1 calc R . .
H21B H 0.6106 0.3866 0.7757 0.073 Uiso 1 1 calc R . .
H21C H 0.6933 0.5416 0.8303 0.073 Uiso 1 1 calc R . .
C22 C 0.6772(6) 0.3836(5) 0.6127(4) 0.0575(16) Uani 1 1 d . . .
H22A H 0.6618 0.4055 0.5592 0.086 Uiso 1 1 calc R . .
H22B H 0.5925 0.3043 0.6119 0.086 Uiso 1 1 calc R . .
H22C H 0.7746 0.3656 0.6140 0.086 Uiso 1 1 calc R . .
C40 C 0.1767(5) 0.3056(4) 0.5895(3) 0.0326(11) Uani 1 1 d . . .
C8 C 0.1711(6) 0.8651(5) 0.9066(4) 0.0500(14) Uani 1 1 d . . .
H8A H 0.1227 0.8843 0.9615 0.075 Uiso 1 1 calc R . .
H8B H 0.1792 0.7755 0.8907 0.075 Uiso 1 1 calc R . .
H8C H 0.1085 0.8697 0.8585 0.075 Uiso 1 1 calc R . .
N2 N 0.6132(4) 0.9994(4) 0.7536(3) 0.0385(10) Uani 1 1 d . . .
N1 N 0.2893(5) 0.8998(4) 0.6860(3) 0.0380(10) Uani 1 1 d . . .
C6 C 0.6551(6) 1.1434(5) 0.7985(4) 0.0559(15) Uani 1 1 d . . .
H6A H 0.7341 1.1902 0.7685 0.084 Uiso 1 1 calc R . .
H6B H 0.6952 1.1659 0.8606 0.084 Uiso 1 1 calc R . .
H6C H 0.5642 1.1707 0.7965 0.084 Uiso 1 1 calc R . .
C3 C 0.4058(7) 0.9776(6) 0.6459(4) 0.0607(17) Uani 1 1 d . . .
H3A H 0.4141 1.0728 0.6717 0.073 Uiso 1 1 calc R . .
H3B H 0.3735 0.9483 0.5813 0.073 Uiso 1 1 calc R . .
C1 C 0.2413(6) 0.7581(5) 0.6328(4) 0.0522(15) Uani 1 1 d . . .
H1A H 0.1968 0.7450 0.5733 0.078 Uiso 1 1 calc R . .
H1B H 0.1643 0.7069 0.6614 0.078 Uiso 1 1 calc R . .
H1C H 0.3305 0.7273 0.6279 0.078 Uiso 1 1 calc R . .
C5 C 0.7500(6) 0.9614(6) 0.7602(4) 0.0559(16) Uani 1 1 d . . .
H5A H 0.7242 0.8649 0.7309 0.084 Uiso 1 1 calc R . .
H5B H 0.7870 0.9854 0.8229 0.084 Uiso 1 1 calc R . .
H5C H 0.8303 1.0085 0.7311 0.084 Uiso 1 1 calc R . .
C2 C 0.1545(7) 0.9437(6) 0.6907(4) 0.0566(16) Uani 1 1 d . . .
H2A H 0.1843 1.0384 0.7267 0.085 Uiso 1 1 calc R . .
H2B H 0.0761 0.8912 0.7179 0.085 Uiso 1 1 calc R . .
H2C H 0.1130 0.9308 0.6306 0.085 Uiso 1 1 calc R . .
C30 C 0.2202(5) 0.4446(5) 0.8894(3) 0.0337(11) Uani 1 1 d . . .
C9 C 0.4156(5) 0.9607(5) 0.9961(3) 0.0391(12) Uani 1 1 d . . .
H9A H 0.4042 0.8668 0.9887 0.047 Uiso 1 1 calc R . .
H9B H 0.3738 0.9978 1.0517 0.047 Uiso 1 1 calc R . .
C32 C 0.3568(6) 0.4028(5) 0.9052(3) 0.0423(13) Uani 1 1 d . . .
H32A H 0.4516 0.4787 0.9156 0.063 Uiso 1 1 calc R . .
H32B H 0.3607 0.3292 0.8529 0.063 Uiso 1 1 calc R . .
H32C H 0.3464 0.3737 0.9573 0.063 Uiso 1 1 calc R . .
C23 C 0.8170(5) 0.6219(5) 0.6993(4) 0.0507(15) Uani 1 1 d . . .
H23A H 0.9128 0.6039 0.7071 0.076 Uiso 1 1 calc R . .
H23B H 0.8138 0.6983 0.7497 0.076 Uiso 1 1 calc R . .
H23C H 0.8119 0.6420 0.6441 0.076 Uiso 1 1 calc R . .
C31 C 0.0736(6) 0.3252(5) 0.8687(3) 0.0453(13) Uani 1 1 d . . .
H31A H 0.0608 0.2916 0.9188 0.068 Uiso 1 1 calc R . .
H31B H 0.0801 0.2546 0.8152 0.068 Uiso 1 1 calc R . .
H31C H -0.0146 0.3524 0.8587 0.068 Uiso 1 1 calc R . .
C4 C 0.5608(6) 0.9642(6) 0.6597(4) 0.0606(17) Uani 1 1 d . . .
H4A H 0.5556 0.8710 0.6279 0.073 Uiso 1 1 calc R . .
H4B H 0.6364 1.0229 0.6338 0.073 Uiso 1 1 calc R . .
C33 C 0.2113(7) 0.5556(5) 0.9713(3) 0.0496(14) Uani 1 1 d . . .
H33A H 0.1220 0.5814 0.9614 0.074 Uiso 1 1 calc R . .
H33B H 0.3050 0.6328 0.9829 0.074 Uiso 1 1 calc R . .
H33C H 0.2012 0.5243 1.0225 0.074 Uiso 1 1 calc R . .
C43 C 0.2482(6) 0.2289(5) 0.5142(3) 0.0514(15) Uani 1 1 d . . .
H43A H 0.2728 0.1594 0.5305 0.077 Uiso 1 1 calc R . .
H43B H 0.3424 0.2905 0.5038 0.077 Uiso 1 1 calc R . .
H43C H 0.1754 0.1877 0.4600 0.077 Uiso 1 1 calc R . .
Li1 Li 0.4139(9) 0.8909(8) 0.7982(5) 0.0355(19) Uiso 1 1 d . . .

loop_
_atom_site_aniso_label
_atom_site_aniso_U_11
_atom_site_aniso_U_22
_atom_site_aniso_U_33
_atom_site_aniso_U_23
_atom_site_aniso_U_13
_atom_site_aniso_U_12
As1 0.0349(3) 0.0234(3) 0.0334(3) 0.0074(2) 0.0053(2) 0.0062(2)
P2 0.0321(7) 0.0286(7) 0.0315(7) 0.0121(5) 0.0088(5) 0.0108(5)
P3 0.0296(7) 0.0265(7) 0.0295(7) 0.0076(5) 0.0053(5) 0.0086(5)
P4 0.0323(7) 0.0246(7) 0.0276(7) 0.0068(5) 0.0034(5) 0.0085(5)
N3 0.049(3) 0.026(2) 0.037(2) 0.0068(18) 0.000(2) 0.013(2)
C20 0.034(3) 0.032(3) 0.054(3) 0.017(2) 0.014(2) 0.014(2)
C42 0.049(3) 0.044(3) 0.038(3) 0.015(3) -0.009(2) 0.012(3)
C7 0.069(4) 0.034(3) 0.055(4) 0.007(3) -0.006(3) 0.026(3)
C41 0.047(3) 0.039(3) 0.043(3) 0.011(3) -0.012(3) 0.001(3)
C21 0.037(3) 0.053(4) 0.073(4) 0.038(3) 0.010(3) 0.021(3)
C22 0.049(3) 0.041(3) 0.081(4) 0.010(3) 0.024(3) 0.024(3)
C40 0.038(3) 0.028(3) 0.026(3) 0.004(2) -0.001(2) 0.008(2)
C8 0.049(3) 0.048(3) 0.053(3) 0.015(3) 0.009(3) 0.018(3)
N2 0.036(2) 0.028(2) 0.051(3) 0.015(2) 0.005(2) 0.0080(19)
N1 0.041(2) 0.032(2) 0.039(2) 0.0133(19) -0.0032(19) 0.0077(19)
C6 0.047(3) 0.034(3) 0.082(4) 0.020(3) 0.010(3) 0.006(3)
C3 0.060(4) 0.068(4) 0.056(4) 0.036(3) -0.001(3) 0.009(3)
C1 0.053(3) 0.040(3) 0.055(4) 0.004(3) -0.009(3) 0.015(3)
C5 0.043(3) 0.048(4) 0.082(4) 0.027(3) 0.019(3) 0.018(3)
C2 0.066(4) 0.059(4) 0.053(4) 0.015(3) -0.001(3) 0.035(3)
C30 0.040(3) 0.033(3) 0.024(3) 0.010(2) 0.008(2) 0.007(2)
C9 0.057(3) 0.032(3) 0.033(3) 0.009(2) 0.006(3) 0.022(2)
C32 0.050(3) 0.043(3) 0.036(3) 0.020(2) 0.001(2) 0.010(3)
C23 0.029(3) 0.049(3) 0.080(4) 0.031(3) 0.016(3) 0.012(3)
C31 0.047(3) 0.034(3) 0.048(3) 0.018(3) 0.013(3) 0.001(2)
C4 0.052(4) 0.068(4) 0.054(4) 0.025(3) 0.016(3) 0.006(3)
C33 0.070(4) 0.036(3) 0.037(3) 0.012(2) 0.019(3) 0.009(3)
C43 0.065(4) 0.052(4) 0.030(3) 0.001(3) 0.000(3) 0.021(3)

loop_
_atom_type_symbol
_atom_type_description
_atom_type_scat_dispersion_real
_atom_type_scat_dispersion_imag
_atom_type_scat_source
C C 0.0033 0.0016 'International Tables Vol C Tables 4.2.6.8 and 6.1.1.4'
H H 0.0000 0.0000 'International Tables Vol C Tables 4.2.6.8 and 6.1.1.4'
N N 0.0061 0.0033 'International Tables Vol C Tables 4.2.6.8 and 6.1.1.4'
P P 0.1023 0.0942 'International Tables Vol C Tables 4.2.6.8 and 6.1.1.4'
As As 0.0499 2.0058 'International Tables Vol C Tables 4.2.6.8 and 6.1.1.4'
Li Li -0.0003 0.0001 'International Tables Vol C Tables 4.2.6.8 and 6.1.1.4'

loop_
_geom_angle_atom_site_label_1
_geom_angle_atom_site_label_2
_geom_angle_atom_site_label_3
_geom_angle
_geom_angle_site_symmetry_1
_geom_angle_site_symmetry_3
_geom_angle_publ_flag
P2 As1 P3 85.06(6) . . ?
P2 As1 Li1 108.85(17) . . ?
P3 As1 Li1 107.31(18) . . ?
C20 P2 P4 101.68(16) . . ?
C20 P2 As1 107.26(16) . . ?
P4 P2 As1 88.46(6) . . ?
C30 P3 P4 102.18(16) . . ?
C30 P3 As1 106.32(15) . . ?
P4 P3 As1 88.45(7) . . ?
C40 P4 P3 105.00(16) . . ?
C40 P4 P2 106.05(16) . . ?
P3 P4 P2 91.06(7) . . ?
C7 N3 C8 108.8(4) . . ?
C7 N3 C9 110.6(4) . . ?
C8 N3 C9 108.5(4) . . ?
C7 N3 Li1 114.8(4) . . ?
C8 N3 Li1 102.3(4) . . ?
C9 N3 Li1 111.3(4) . . ?
C22 C20 C23 110.2(4) . . ?
C22 C20 C21 111.0(4) . . ?
C23 C20 C21 108.5(4) . . ?
C22 C20 P2 106.4(4) . . ?
C23 C20 P2 105.8(3) . . ?
C21 C20 P2 114.8(3) . . ?
C43 C40 C41 110.3(4) . . ?
C43 C40 C42 109.6(4) . . ?
C41 C40 C42 109.4(4) . . ?
C43 C40 P4 106.9(3) . . ?
C41 C40 P4 106.9(3) . . ?
C42 C40 P4 113.6(3) . . ?
C4 N2 C5 108.6(4) . . ?
C4 N2 C6 110.5(4) . . ?
C5 N2 C6 108.1(4) . . ?
C4 N2 Li1 101.4(4) . . ?
C5 N2 Li1 116.0(4) . . ?
C6 N2 Li1 112.1(4) . . ?
C3 N1 C1 110.6(4) . . ?
C3 N1 C2 109.6(4) . . ?
C1 N1 C2 108.3(4) . . ?
C3 N1 Li1 104.7(4) . . ?
C1 N1 Li1 98.0(4) . . ?
C2 N1 Li1 124.9(4) . . ?
N1 C3 C4 112.7(5) . . ?
C32 C30 C33 109.5(4) . . ?
C32 C30 C31 109.6(4) . . ?
C33 C30 C31 110.2(4) . . ?
C32 C30 P3 114.6(3) . . ?
C33 C30 P3 106.6(3) . . ?
C31 C30 P3 106.2(3) . . ?
N3 C9 C9 112.1(5) . 2_677 ?
N2 C4 C3 112.4(5) . . ?
N2 Li1 N3 125.5(4) . . ?
N2 Li1 N1 85.2(3) . . ?
N3 Li1 N1 112.3(4) . . ?
N2 Li1 As1 107.4(3) . . ?
N3 Li1 As1 101.5(3) . . ?
N1 Li1 As1 127.1(3) . . ?

loop_
_geom_bond_atom_site_label_1
_geom_bond_atom_site_label_2
_geom_bond_distance
_geom_bond_site_symmetry_2
_geom_bond_publ_flag
As1 P2 2.3274(16) . ?
As1 P3 2.3319(17) . ?
As1 Li1 2.681(8) . ?
P2 C20 1.902(5) . ?
P2 P4 2.209(2) . ?
P3 C30 1.902(5) . ?
P3 P4 2.2047(18) . ?
P4 C40 1.887(5) . ?
N3 C7 1.462(6) . ?
N3 C8 1.477(6) . ?
N3 C9 1.480(6) . ?
N3 Li1 2.132(9) . ?
C20 C22 1.514(7) . ?
C20 C23 1.519(7) . ?
C20 C21 1.519(7) . ?
C42 C40 1.529(7) . ?
C41 C40 1.530(7) . ?
C40 C43 1.524(6) . ?
N2 C4 1.460(7) . ?
N2 C5 1.462(6) . ?
N2 C6 1.462(6) . ?
N2 Li1 2.131(9) . ?
N1 C3 1.452(7) . ?
N1 C1 1.462(6) . ?
N1 C2 1.465(6) . ?
N1 Li1 2.165(9) . ?
C3 C4 1.503(8) . ?
C30 C32 1.516(7) . ?
C30 C33 1.515(6) . ?
C30 C31 1.522(6) . ?
C9 C9 1.514(10) 2_677 ?
